data_2007092
loop_
_publ_author_name
'Warda, Salam A.'

_publ_section_title
;Dimeric
 (Imidazole-<i>N</i>^3^)(<i>N</i>-salicylidene-<i>rac</i>-alaninato-<i>O</i>,<i>N</i>,<i>O</i>')copper(II)
;
_journal_issue 3
_journal_name_full 'Acta Crystallographica Section C'
_journal_page_first 304
_journal_page_last 306
_journal_paper_doi 10.1107/S0108270197014856
_journal_volume 54
_journal_year 1998
_chemical_formula_iupac '[Cu (C10 H9 N O3) (C3 H4 N2)]'
_chemical_formula_moiety 'C13 H13 Cu N3 O3'
_chemical_formula_sum 'C13 H13 Cu N3 O3'
_chemical_formula_weight 322.80
_chemical_name_systematic
;
 Dimeric (imidazole)(N-salicylidene-R,S-alaninato)copper(II)
;
_space_group_IT_number 14
_symmetry_cell_setting monoclinic
_symmetry_space_group_name_Hall '-P 2yn'
_symmetry_space_group_name_H-M 'P 1 21/n 1'
_audit_creation_method SHELXL-97
_cell_angle_alpha 90.00
_cell_angle_beta 98.592(9)
_cell_angle_gamma 90.00
_cell_formula_units_Z 4
_cell_length_a 7.9688(9)
_cell_length_b 9.9716(10)
_cell_length_c 17.2571(13)
_cell_measurement_reflns_used 25
_cell_measurement_temperature 293(2)
_cell_measurement_theta_max 22.96
_cell_measurement_theta_min 19.98
_cell_volume 1355.9(2)
_computing_cell_refinement 'CAD4 EXPRESS'
_computing_data_collection 'CAD4 EXPRESS (Enraf Nonius, 1994)'
_computing_data_reduction 'XCAD4 (Harms, 1997)'
_computing_molecular_graphics 'XP SHELXTL (Sheldrick, 1996)'
_computing_publication_material SHELXL97
_computing_structure_refinement 'SHELXL97 (Sheldrick, 1997b)'
_computing_structure_solution 'SHELXS97 (Sheldrick, 1990; 1997a)'
_diffrn_ambient_temperature 293(2)
_diffrn_measurement_device_type 'Enraf Nonius CAD4'
_diffrn_measurement_method '\w scans'
_diffrn_radiation_monochromator graphite
_diffrn_radiation_source 'fine-focus sealed tube'
_diffrn_radiation_type MoK\a
_diffrn_radiation_wavelength 0.71073
_diffrn_reflns_av_R_equivalents 0.0184
_diffrn_reflns_av_sigmaI/netI 0.0430
_diffrn_reflns_limit_h_max 0
_diffrn_reflns_limit_h_min -9
_diffrn_reflns_limit_k_max 11
_diffrn_reflns_limit_k_min 0
_diffrn_reflns_limit_l_max 20
_diffrn_reflns_limit_l_min -20
_diffrn_reflns_number 2562
_diffrn_reflns_theta_full 25.03
_diffrn_reflns_theta_max 25.03
_diffrn_reflns_theta_min 2.68
_diffrn_standards_decay_% 0
_diffrn_standards_interval_time 120
_diffrn_standards_number 2
_exptl_absorpt_coefficient_mu 1.621
_exptl_absorpt_correction_T_max 0.9090
_exptl_absorpt_correction_T_min 0.5749
_exptl_absorpt_correction_type 'empirical with \y scans (SHELXTL; Sheldrick, 1996)'
_exptl_crystal_colour 'Dark green'
_exptl_crystal_density_diffrn 1.581
_exptl_crystal_density_meas ?
_exptl_crystal_density_method 'not measured'
_exptl_crystal_description Prism
_exptl_crystal_F_000 660
_exptl_crystal_size_max 0.384
_exptl_crystal_size_mid 0.180
_exptl_crystal_size_min 0.060
_refine_diff_density_max 0.513
_refine_diff_density_min -0.350
_refine_ls_extinction_method none
_refine_ls_goodness_of_fit_ref 1.029
_refine_ls_hydrogen_treatment constr
_refine_ls_matrix_type full
_refine_ls_number_parameters 181
_refine_ls_number_reflns 2382
_refine_ls_number_restraints 0
_refine_ls_restrained_S_all 1.029
_refine_ls_R_factor_all 0.0675
_refine_ls_R_factor_gt 0.0413
_refine_ls_shift/su_max 0.000
_refine_ls_shift/su_mean 0.000
_refine_ls_structure_factor_coef Fsqd
_refine_ls_weighting_details 'w = 1/[\s^2^(Fo^2^)+(0.0530P)^2^] where P=(Fo^2^+2Fc^2^)/3'
_refine_ls_weighting_scheme calc
_refine_ls_wR_factor_ref 0.0969
_reflns_number_gt 1736
_reflns_number_total 2382
_reflns_threshold_expression I>2sigma(I)
_cod_data_source_file jz1251.cif
_cod_data_source_block sapcuim
_cod_depositor_comments
;
The following automatic conversions were performed:
'_symmetry_cell_setting' value 'Monoclinic' changed to 'monoclinic'
according to '/home/saulius/struct/CIF-dictionaries/cif_core.dic'
dictionary named 'cif_core.dic' version 2.4.1 from 2010-06-29.

Automatic conversion script
Id: cif_fix_enum 1527 2010-12-29 10:47:43Z saulius 

The following automatic conversions were performed:

'_symmetry_cell_setting' value 'Monoclinic' changed to 'monoclinic'
according to /home/saulius/struct/CIF-dictionaries/cif_core.dic
dictionary named 'cif_core.dic' version 2.4.1 from 2010-06-29.

Automatic conversion script
Id: cif_fix_values 1715 2011-07-08 13:25:40Z adriana 

The following automatic conversions were performed:

'_exptl_crystal_density_meas' value 'none' was changed to '?' - the
value is perceived as not measured.

Automatic conversion script
Id: cif_fix_values 3008 2015-01-20 13:52:24Z robertas 

The following automatic conversions were performed:

'_refine_ls_weighting_scheme' value 'calc w =
1/[\s^2^(Fo^2^)+(0.0530P)^2^] where P=(Fo^2^+2Fc^2^)/3' was changed
to 'calc'. New tag '_refine_ls_weighting_details' was created. The
value of the new tag was set to 'w = 1/[\s^2^(Fo^2^)+(0.0530P)^2^]
where P=(Fo^2^+2Fc^2^)/3'.

Automatic conversion script
Id: cif_fix_values 3143 2015-03-26 13:38:13Z robertas 
;
_cod_original_sg_symbol_H-M 'P 21/n'
_cod_database_code 2007092

loop_
_symmetry_equiv_pos_as_xyz
'x, y, z'
'-x+1/2, y+1/2, -z+1/2'
'-x, -y, -z'
'x-1/2, -y-1/2, z-1/2'

loop_
_atom_site_label
_atom_site_fract_x
_atom_site_fract_y
_atom_site_fract_z
_atom_site_U_iso_or_equiv
_atom_site_adp_type
_atom_site_calc_flag
_atom_site_refinement_flags
_atom_site_occupancy
_atom_site_disorder_assembly
_atom_site_disorder_group
_atom_site_type_symbol
Cu .11917(6) .37113(4) .97836(2) .03790(17) Uani d . 1 . . Cu
O1 .1733(3) .5319(2) 1.03924(13) .0417(6) Uani d . 1 . . O
C1 .2854(5) .6223(4) 1.02596(19) .0388(8) Uani d . 1 . . C
N1 .2180(4) .4386(3) .89033(15) .0391(7) Uani d . 1 . . N
O2 .0689(3) .2135(2) .91055(13) .0446(7) Uani d . 1 . . O
N2 .0751(4) .2691(3) 1.07067(15) .0381(7) Uani d . 1 . . N
C2 .3315(5) .7239(4) 1.0817(2) .0487(10) Uani d . 1 . . C
H2 .2817 .7245 1.1271 .058 Uiso calc R 1 . . H
O3 .1002(5) .1289(3) .79495(16) .0715(10) Uani d . 1 . . O
N3 .0047(5) .1062(3) 1.14399(18) .0558(9) Uani d . 1 . . N
H31 -.0200 .0299 1.1688 .067 Uiso d R 1 . . H
C3 .4460(5) .8210(4) 1.0717(2) .0543(11) Uani d . 1 . . C
H3 .4712 .8870 1.1098 .065 Uiso calc R 1 . . H
C4 .5252(6) .8232(4) 1.0061(3) .0553(11) Uani d . 1 . . C
H4 .6061 .8882 1.0003 .066 Uiso calc R 1 . . H
C5 .4828(5) .7278(4) .9495(2) .0469(10) Uani d . 1 . . C
H5 .5347 .7299 .9047 .056 Uiso calc R 1 . . H
C6 .3642(5) .6277(4) .9569(2) .0371(8) Uani d . 1 . . C
C7 .3219(5) .5365(4) .8929(2) .0414(9) Uani d . 1 . . C
H7 .3750 .5499 .8491 .050 Uiso calc R 1 . . H
C8 .1871(6) .3539(4) .8207(2) .0497(10) Uani d . 1 . . C
H8 .2959 .3363 .8026 .060 Uiso calc R 1 . . H
C9 .1135(5) .2212(4) .8431(2) .0453(10) Uani d . 1 . . C
C10 .0715(8) .4207(5) .7560(3) .0893(19) Uani d . 1 . . C
H10A .1207 .5041 .7430 .134 Uiso calc R 1 . . H
H10B -.0362 .4375 .7727 .134 Uiso calc R 1 . . H
H10C .0558 .3634 .7108 .134 Uiso calc R 1 . . H
C11 .0013(6) .1512(4) 1.0713(2) .0479(10) Uani d . 1 . . C
H11 -.0471 .1052 1.0266 .058 Uiso calc R 1 . . H
C12 .0890(7) .1983(5) 1.1927(2) .0708(14) Uani d . 1 . . C
H12 .1140 .1926 1.2470 .085 Uiso calc R 1 . . H
C13 .1294(6) .2991(5) 1.1477(2) .0580(12) Uani d . 1 . . C
H13 .1856 .3773 1.1659 .070 Uiso calc R 1 . . H

loop_
_atom_site_aniso_label
_atom_site_aniso_U_11
_atom_site_aniso_U_22
_atom_site_aniso_U_33
_atom_site_aniso_U_12
_atom_site_aniso_U_13
_atom_site_aniso_U_23
Cu .0503(3) .0356(3) .0290(2) -.0087(2) .00988(17) -.0003(2)
O1 .0556(17) .0388(14) .0314(12) -.0115(13) .0084(11) -.0034(11)
C1 .044(2) .0332(19) .0375(18) -.0017(19) .0004(15) .0053(16)
N1 .051(2) .0362(17) .0308(15) -.0043(16) .0085(13) .0013(13)
O2 .0651(19) .0361(15) .0353(13) -.0117(13) .0164(12) -.0034(11)
N2 .0438(19) .0398(18) .0314(15) -.0053(15) .0084(13) .0002(13)
C2 .053(3) .047(2) .043(2) -.008(2) -.0006(18) -.0063(18)
O3 .134(3) .0425(16) .0443(15) -.0248(19) .0345(17) -.0117(13)
N3 .081(3) .048(2) .0415(17) -.0053(19) .0181(17) .0146(16)
C3 .059(3) .044(2) .054(3) -.009(2) -.011(2) -.0045(19)
C4 .050(3) .037(2) .075(3) -.015(2) -.005(2) .006(2)
C5 .043(2) .040(2) .057(2) -.0026(19) .0058(19) .0151(19)
C6 .039(2) .0322(19) .0389(17) -.0018(18) .0032(15) .0067(17)
C7 .052(2) .036(2) .0387(19) -.0027(19) .0159(17) .0091(17)
C8 .073(3) .045(2) .0333(18) -.012(2) .0165(19) -.0064(17)
C9 .058(3) .042(2) .037(2) .000(2) .0116(18) .0000(18)
C10 .147(5) .064(3) .048(3) -.022(3) -.017(3) .007(2)
C11 .067(3) .043(2) .0351(19) -.006(2) .0099(18) .0004(17)
C12 .097(4) .080(3) .033(2) -.025(3) .004(2) .003(2)
C13 .080(3) .060(3) .036(2) -.024(3) .015(2) -.007(2)

loop_
_atom_type_symbol
_atom_type_description
_atom_type_scat_dispersion_real
_atom_type_scat_dispersion_imag
_atom_type_scat_source
C C 0.0033 0.0016 'International Tables Vol C Tables 4.2.6.8 and 6.1.1.4'
H H 0.0000 0.0000 'International Tables Vol C Tables 4.2.6.8 and 6.1.1.4'
N N 0.0061 0.0033 'International Tables Vol C Tables 4.2.6.8 and 6.1.1.4'
O O 0.0106 0.0060 'International Tables Vol C Tables 4.2.6.8 and 6.1.1.4'
Cu Cu 0.3201 1.2651 'International Tables Vol C Tables 4.2.6.8 and 6.1.1.4'

loop_
_geom_angle_atom_site_label_1
_geom_angle_atom_site_label_2
_geom_angle_atom_site_label_3
_geom_angle_site_symmetry_3
_geom_angle
_geom_angle_publ_flag
O1 Cu N1 . 93.12(11) y
O1 Cu O2 . 176.25(10) y
N1 Cu O2 . 83.16(11) y
O1 Cu N2 . 92.37(11) y
N1 Cu N2 . 163.73(13) y
O2 Cu N2 . 91.34(11) y
O1 Cu O1 3_567 82.74(10) y
N1 Cu O1 3_567 104.60(11) y
O2 Cu O1 3_567 97.68(10) y
N2 Cu O1 3_567 91.27(11) y
C1 O1 Cu . 125.3(2) ?
O1 C1 C2 . 119.3(3) ?
O1 C1 C6 . 124.5(3) ?
C2 C1 C6 . 116.1(3) ?
C7 N1 C8 . 120.0(3) ?
C7 N1 Cu . 125.2(2) ?
C8 N1 Cu . 114.0(2) ?
C9 O2 Cu . 116.0(2) ?
C11 N2 C13 . 105.3(3) ?
C11 N2 Cu . 127.1(2) ?
C13 N2 Cu . 127.2(3) ?
C3 C2 C1 . 122.6(4) ?
C3 C2 H2 . 118.7 ?
C1 C2 H2 . 118.7 ?
C11 N3 C12 . 107.2(3) ?
C11 N3 H31 . 138.7 ?
C12 N3 H31 . 113.4 ?
C2 C3 C4 . 120.9(4) ?
C2 C3 H3 . 119.5 ?
C4 C3 H3 . 119.5 ?
C5 C4 C3 . 118.8(4) ?
C5 C4 H4 . 120.6 ?
C3 C4 H4 . 120.6 ?
C4 C5 C6 . 122.1(4) ?
C4 C5 H5 . 119.0 ?
C6 C5 H5 . 119.0 ?
C5 C6 C1 . 119.4(3) ?
C5 C6 C7 . 118.0(3) ?
C1 C6 C7 . 122.5(3) ?
N1 C7 C6 . 126.1(3) ?
N1 C7 H7 . 116.9 ?
C6 C7 H7 . 116.9 ?
N1 C8 C10 . 111.5(3) ?
N1 C8 C9 . 108.6(3) ?
C10 C8 C9 . 111.1(4) ?
N1 C8 H8 . 108.5 ?
C10 C8 H8 . 108.5 ?
C9 C8 H8 . 108.5 ?
O3 C9 O2 . 124.4(4) ?
O3 C9 C8 . 118.4(3) ?
O2 C9 C8 . 117.2(3) ?
C8 C10 H10A . 109.5 ?
C8 C10 H10B . 109.5 ?
H10A C10 H10B . 109.5 ?
C8 C10 H10C . 109.5 ?
H10A C10 H10C . 109.5 ?
H10B C10 H10C . 109.5 ?
N2 C11 N3 . 111.3(3) ?
N2 C11 H11 . 124.4 ?
N3 C11 H11 . 124.4 ?
C13 C12 N3 . 106.8(4) ?
C13 C12 H12 . 126.6 ?
N3 C12 H12 . 126.6 ?
C12 C13 N2 . 109.3(4) ?
C12 C13 H13 . 125.3 ?
N2 C13 H13 . 125.4 ?

loop_
_geom_bond_atom_site_label_1
_geom_bond_atom_site_label_2
_geom_bond_site_symmetry_2
_geom_bond_distance
_geom_bond_publ_flag
Cu O1 . 1.930(2) y
Cu N1 . 1.933(3) y
Cu O2 . 1.965(2) y
Cu N2 . 1.966(3) y
Cu O1 3_567 2.500(3) y
O1 C1 . 1.312(4) ?
C1 C2 . 1.407(5) ?
C1 C6 . 1.429(5) ?
N1 C7 . 1.277(5) y
N1 C8 . 1.458(4) ?
O2 C9 . 1.269(4) ?
N2 C11 . 1.316(5) ?
N2 C13 . 1.368(5) ?
C2 C3 . 1.359(6) ?
C2 H2 . .9300 ?
O3 C9 . 1.234(4) ?
N3 C11 . 1.329(5) ?
N3 C12 . 1.354(5) ?
N3 H31 . .9087 ?
C3 C4 . 1.377(6) ?
C3 H3 . .9300 ?
C4 C5 . 1.370(6) ?
C4 H4 . .9300 ?
C5 C6 . 1.394(5) ?
C5 H5 . .9300 ?
C6 C7 . 1.431(5) ?
C7 H7 . .9300 ?
C8 C10 . 1.494(6) ?
C8 C9 . 1.520(5) ?
C8 H8 . .9800 ?
C10 H10A . .9600 ?
C10 H10B . .9600 ?
C10 H10C . .9600 ?
C11 H11 . .9300 ?
C12 C13 . 1.339(6) ?
C12 H12 . .9300 ?
C13 H13 . .9300 ?

loop_
_geom_hbond_atom_site_label_D
_geom_hbond_atom_site_label_H
_geom_hbond_atom_site_label_A
_geom_hbond_site_symmetry_A
_geom_hbond_distance_DH
_geom_hbond_distance_HA
_geom_hbond_distance_DA
_geom_hbond_angle_DHA
_geom_hbond_publ_flag
N3 H31 O3 3_557 0.91 1.85 2.751(5) 170 yes

loop_
_geom_torsion_atom_site_label_1
_geom_torsion_atom_site_label_2
_geom_torsion_atom_site_label_3
_geom_torsion_atom_site_label_4
_geom_torsion_site_symmetry_1
_geom_torsion
N1 Cu O1 C1 . -18.0(3)
O2 Cu O1 C1 . -25.7(18)
N2 Cu O1 C1 . 146.7(3)
O1 Cu O1 C1 3_567 -122.3(3)
Cu O1 C1 C2 . -170.2(3)
Cu O1 C1 C6 . 11.1(5)
O1 Cu N1 C7 . 17.7(3)
O2 Cu N1 C7 . -162.8(3)
N2 Cu N1 C7 . -91.9(5)
O1 Cu N1 C7 3_567 101.0(3)
O1 Cu N1 C8 . -172.1(3)
O2 Cu N1 C8 . 7.4(3)
N2 Cu N1 C8 . 78.3(5)
O1 Cu N1 C8 3_567 -88.8(3)
O1 Cu O2 C9 . 6.2(18)
N1 Cu O2 C9 . -1.6(3)
N2 Cu O2 C9 . -166.2(3)
O1 Cu O2 C9 3_567 102.3(3)
O1 Cu N2 C11 . 167.3(3)
N1 Cu N2 C11 . -83.1(6)
O2 Cu N2 C11 . -13.2(3)
O1 Cu N2 C11 3_567 84.5(3)
O1 Cu N2 C13 . -19.8(4)
N1 Cu N2 C13 . 89.8(6)
O2 Cu N2 C13 . 159.7(4)
O1 Cu N2 C13 3_567 -102.6(3)
O1 C1 C2 C3 . -179.7(4)
C6 C1 C2 C3 . -0.9(6)
C1 C2 C3 C4 . -1.0(6)
C2 C3 C4 C5 . 2.0(6)
C3 C4 C5 C6 . -1.1(6)
C4 C5 C6 C1 . -0.9(6)
C4 C5 C6 C7 . 176.9(4)
O1 C1 C6 C5 . -179.4(3)
C2 C1 C6 C5 . 1.8(5)
O1 C1 C6 C7 . 2.9(5)
C2 C1 C6 C7 . -175.9(3)
C8 N1 C7 C6 . 179.9(3)
Cu N1 C7 C6 . -10.5(6)
C5 C6 C7 N1 . 179.1(4)
C1 C6 C7 N1 . -3.2(6)
C7 N1 C8 C10 . -77.5(5)
Cu N1 C8 C10 . 111.7(4)
C7 N1 C8 C9 . 159.8(4)
Cu N1 C8 C9 . -11.0(4)
Cu O2 C9 O3 . 175.8(3)
Cu O2 C9 C8 . -4.6(5)
N1 C8 C9 O3 . -170.2(4)
C10 C8 C9 O3 . 66.8(5)
N1 C8 C9 O2 . 10.1(5)
C10 C8 C9 O2 . -112.9(4)
C13 N2 C11 N3 . 0.6(5)
Cu N2 C11 N3 . 174.7(3)
C12 N3 C11 N2 . -1.7(5)
C11 N3 C12 C13 . 2.0(6)
N3 C12 C13 N2 . -1.7(6)
C11 N2 C13 C12 . 0.7(5)
Cu N2 C13 C12 . -173.4(3)
